data_4077628
loop_
_publ_author_name
'Lei, Xinjian'
'Shang, Maoyu'
'Fehlner, Thomas P.'

_publ_section_title
;
 Reaction of Phosphines and Pyridine with a Heterometal Metallaborane.
 Ligand Substitution on Boron vs Metal Sites, Borane Displacement, and
 Orthometalation of a Boron-Coordinated Pyridine
;
_journal_issue 25
_journal_name_full Organometallics
_journal_page_first 5266
_journal_paper_doi 10.1021/om000667u
_journal_volume 19
_journal_year 2000
_chemical_formula_sum 'C31 H45 B3 Co O3 P Ru2'
_chemical_formula_weight 790.14
_chemical_name_systematic
;
{(C5Me5)Ru}2Co(CO)3(PMe2Ph)B3H4
;
_space_group_IT_number 14
_symmetry_cell_setting monoclinic
_symmetry_space_group_name_Hall '-P 2ybc'
_symmetry_space_group_name_H-M 'P 1 21/c 1'
_atom_sites_solution_hydrogens geom
_atom_sites_solution_primary direct
_atom_sites_solution_secondary difmap
_audit_creation_method SHELXL
_cell_angle_alpha 90.00
_cell_angle_beta 95.940(6)
_cell_angle_gamma 90.00
_cell_formula_units_Z 4
_cell_length_a 10.3801(6)
_cell_length_b 16.7455(14)
_cell_length_c 19.4553(15)
_cell_measurement_temperature 293(2)
_cell_volume 3363.6(4)
_computing_cell_refinement 'CAD4-ARGUS (Enraf-Nonius, 1994)'
_computing_data_collection 'CAD4-ARGUS (Enraf-Nonius, 1994)'
_computing_data_reduction
;
chi90s (Boyle, 1997), xcad4 (Harms, 1997)
;
_computing_molecular_graphics 'ORTEP-III for Windows (Farrugia,1997)'
_computing_publication_material 'SHELXTL-V5 (Siemens Inc. 1994)'
_computing_structure_refinement 'SHELXL-93 (Sheldrick, 1993)'
_computing_structure_solution 'SHELXS-86 (Sheldrick, 1990)'
_diffrn_ambient_temperature 293(2)
_diffrn_measurement_device 'Enraf-Nonius CAD4'
_diffrn_measurement_method \w/2\q
_diffrn_radiation_monochromator graphite
_diffrn_radiation_source 'fine-focus sealed tube'
_diffrn_radiation_type MoK\a
_diffrn_radiation_wavelength 0.71073
_diffrn_reflns_av_R_equivalents 0.0138
_diffrn_reflns_av_sigmaI/netI 0.0250
_diffrn_reflns_limit_h_max 12
_diffrn_reflns_limit_h_min -12
_diffrn_reflns_limit_k_max 19
_diffrn_reflns_limit_k_min 0
_diffrn_reflns_limit_l_max 23
_diffrn_reflns_limit_l_min 0
_diffrn_reflns_number 6076
_diffrn_reflns_theta_max 24.98
_diffrn_reflns_theta_min 2.10
_diffrn_standards_decay_% '0.9051 - 1.0186'
_diffrn_standards_interval_count 200
_diffrn_standards_interval_time 120
_diffrn_standards_number 3
_exptl_absorpt_coefficient_mu 1.454
_exptl_absorpt_correction_T_max 0.9990
_exptl_absorpt_correction_T_min 0.9031
_exptl_absorpt_correction_type empirical
_exptl_crystal_colour dark-red
_exptl_crystal_density_diffrn 1.563
_exptl_crystal_density_meas ?
_exptl_crystal_density_method 'not measured'
_exptl_crystal_description polyhedron
_exptl_crystal_F_000 1600
_exptl_crystal_size_max 0.25
_exptl_crystal_size_mid 0.20
_exptl_crystal_size_min 0.18
_refine_diff_density_max 2.007
_refine_diff_density_min -0.596
_refine_diff_density_rms 0.086
_refine_ls_extinction_method none
_refine_ls_goodness_of_fit_all 1.003
_refine_ls_goodness_of_fit_obs 1.017
_refine_ls_hydrogen_treatment
;
idealized with riding models for C5Me5 groups and other hydrogen atoms were
located form Difference Fourier map and refined with bond lengthen constraint
;
_refine_ls_matrix_type full
_refine_ls_number_parameters 370
_refine_ls_number_reflns 5898
_refine_ls_number_restraints 5
_refine_ls_restrained_S_all 1.005
_refine_ls_restrained_S_obs 1.016
_refine_ls_R_factor_all 0.0527
_refine_ls_R_factor_obs 0.0415
_refine_ls_shift/esd_max 0.000
_refine_ls_shift/esd_mean 0.000
_refine_ls_structure_factor_coef Fsqd
_refine_ls_weighting_details 'w=1/[\s^2^(Fo^2^)+(0.0582P)^2^+9.2667P] where P=(Fo^2^+2Fc^2^)/3'
_refine_ls_weighting_scheme calc
_refine_ls_wR_factor_all 0.1200
_refine_ls_wR_factor_obs 0.1095
_reflns_number_observed 4866
_reflns_number_total 5899
_reflns_observed_criterion >2sigma(I)
_cod_data_source_file om000667u.cif
_cod_data_source_block fe1902
_cod_depositor_comments
;
The following automatic conversions were performed:

'_exptl_crystal_density_meas' value 'not measured' was changed to '?'
- the value is perceived as not measured.

Automatic conversion script
Id: cif_fix_values 3008 2015-01-20 13:52:24Z robertas 

The following automatic conversions were performed:

'_refine_ls_weighting_scheme' value 'calc
w=1/[\s^2^(Fo^2^)+(0.0582P)^2^+9.2667P] where P=(Fo^2^+2Fc^2^)/3' was
changed to 'calc'. New tag '_refine_ls_weighting_details' was
created. The value of the new tag was set to
'w=1/[\s^2^(Fo^2^)+(0.0582P)^2^+9.2667P] where P=(Fo^2^+2Fc^2^)/3'.

Automatic conversion script
Id: cif_fix_values 3143 2015-03-26 13:38:13Z robertas 
;
_cod_original_sg_symbol_H-M P2(1)/c
_cod_database_code 4077628

loop_
_symmetry_equiv_pos_as_xyz
'x, y, z'
'-x, y+1/2, -z+1/2'
'-x, -y, -z'
'x, -y-1/2, z-1/2'

loop_
_atom_site_aniso_label
_atom_site_aniso_U_11
_atom_site_aniso_U_22
_atom_site_aniso_U_33
_atom_site_aniso_U_23
_atom_site_aniso_U_13
_atom_site_aniso_U_12
Ru1 0.0401(2) 0.0332(2) 0.0444(2) 0.0019(2) 0.0024(2) 0.00000(15)
Ru2 0.0426(2) 0.0394(2) 0.0443(2) -0.0034(2) 0.0009(2) 0.0053(2)
Co 0.0385(3) 0.0356(3) 0.0607(4) 0.0009(3) 0.0041(3) 0.0041(3)
B1 0.040(3) 0.051(3) 0.054(3) 0.000(3) 0.005(2) -0.009(3)
B2 0.044(3) 0.036(3) 0.062(4) -0.003(3) 0.001(3) -0.004(2)
B3 0.042(3) 0.038(3) 0.061(4) 0.003(3) 0.008(3) -0.002(2)
P 0.0440(7) 0.0395(7) 0.0573(8) 0.0013(6) 0.0087(6) 0.0083(5)
C1 0.165(9) 0.058(4) 0.048(4) -0.002(3) -0.022(5) 0.031(5)
C2 0.072(4) 0.118(7) 0.077(5) 0.064(5) 0.008(4) 0.020(4)
C3 0.111(7) 0.048(4) 0.097(6) 0.010(4) -0.048(5) 0.017(4)
C4 0.078(5) 0.188(10) 0.049(4) 0.010(5) -0.003(4) 0.080(6)
C5 0.083(5) 0.132(8) 0.089(6) 0.062(6) -0.050(5) -0.059(5)
C6 0.505(29) 0.177(12) 0.080(7) -0.064(7) -0.103(12) 0.205(16)
C7 0.116(9) 0.484(30) 0.278(18) 0.319(21) 0.070(11) 0.072(14)
C8 0.440(26) 0.043(5) 0.282(17) 0.014(7) -0.271(19) 0.010(9)
C9 0.228(15) 0.629(37) 0.097(8) 0.084(14) 0.047(9) 0.337(22)
C10 0.241(16) 0.363(23) 0.291(18) 0.246(18) -0.221(15) -0.237(17)
C11 0.107(6) 0.095(6) 0.045(3) -0.006(3) 0.000(3) 0.048(5)
C12 0.112(6) 0.075(4) 0.066(4) -0.007(3) 0.040(4) 0.004(4)
C13 0.069(4) 0.117(6) 0.061(4) -0.029(4) 0.009(3) 0.031(4)
C14 0.130(7) 0.056(4) 0.058(4) -0.012(3) 0.013(4) 0.037(4)
C15 0.083(5) 0.076(5) 0.063(4) -0.027(3) -0.006(3) 0.003(4)
C16 0.207(11) 0.173(10) 0.059(5) 0.019(5) 0.004(6) 0.120(9)
C17 0.242(14) 0.122(8) 0.137(9) -0.009(7) 0.132(9) -0.035(9)
C18 0.075(6) 0.318(18) 0.116(8) -0.063(10) 0.018(5) 0.064(8)
C19 0.308(16) 0.075(6) 0.089(6) -0.004(5) 0.037(8) 0.087(8)
C20 0.144(9) 0.191(12) 0.118(8) -0.077(8) -0.004(7) -0.065(8)
C21 0.048(4) 0.047(4) 0.179(9) 0.009(4) -0.010(4) 0.006(3)
O21 0.057(3) 0.073(4) 0.375(13) -0.003(5) -0.046(5) -0.019(3)
C22 0.087(5) 0.094(5) 0.072(4) 0.027(4) 0.030(4) 0.042(4)
O22 0.152(6) 0.238(9) 0.080(4) 0.061(5) 0.065(4) 0.123(6)
C23 0.049(3) 0.038(3) 0.061(3) 0.001(2) -0.004(2) -0.002(2)
O23 0.068(3) 0.045(2) 0.092(3) 0.004(2) -0.006(2) -0.017(2)
C24 0.074(5) 0.090(5) 0.145(7) 0.037(5) 0.059(5) 0.032(4)
C25 0.116(7) 0.061(5) 0.193(10) -0.061(6) -0.044(7) 0.041(5)
C26 0.066(4) 0.105(6) 0.080(4) 0.027(4) 0.016(3) 0.053(4)
C27 0.063(6) 0.420(25) 0.288(17) 0.293(19) -0.004(8) -0.015(9)
C28 0.069(7) 0.676(43) 0.310(22) 0.386(28) 0.048(10) 0.064(14)
C29 0.235(18) 0.628(42) 0.109(9) 0.158(17) 0.093(11) 0.308(24)
C30 0.620(40) 0.348(24) 0.087(8) -0.060(12) -0.073(15) 0.416(29)
C31 0.377(22) 0.131(9) 0.104(7) -0.042(7) -0.108(11) 0.138(12)

loop_
_atom_site_label
_atom_site_type_symbol
_atom_site_fract_x
_atom_site_fract_y
_atom_site_fract_z
_atom_site_U_iso_or_equiv
_atom_site_thermal_displace_type
_atom_site_occupancy
_atom_site_calc_flag
_atom_site_refinement_flags
Ru1 Ru 0.13962(4) 0.43004(2) 0.19148(2) 0.03938(13) Uani 1 d .
Ru2 Ru 0.16489(4) 0.43323(2) 0.33472(2) 0.04235(13) Uani 1 d D
H4 H 0.2790(38) 0.3565(23) 0.3391(16) 0.051 Uiso 1 d D
Co Co 0.34065(6) 0.36181(4) 0.26183(4) 0.0450(2) Uani 1 d D
B1 B 0.0560(6) 0.3545(4) 0.2651(3) 0.0481(13) Uani 1 d D
H1 H -0.0480(29) 0.3468(32) 0.2712(27) 0.058 Uiso 1 d D
B2 B 0.1691(6) 0.3037(3) 0.2209(3) 0.0479(13) Uani 1 d D
H2 H 0.1608(51) 0.2601(26) 0.1782(21) 0.057 Uiso 1 d D
B3 B 0.1873(5) 0.3041(3) 0.3092(3) 0.0464(13) Uani 1 d D
H3 H 0.1870(50) 0.2517(23) 0.3450(22) 0.056 Uiso 1 d D
P P 0.45781(13) 0.25522(8) 0.26657(7) 0.0467(3) Uani 1 d .
C1 C 0.0652(11) 0.4221(4) 0.0808(4) 0.092(3) Uani 1 d .
C2 C 0.1289(7) 0.4942(6) 0.0883(4) 0.089(3) Uani 1 d .
C3 C 0.0701(10) 0.5416(4) 0.1303(5) 0.089(3) Uani 1 d .
C4 C -0.0323(9) 0.5008(8) 0.1508(3) 0.106(4) Uani 1 d .
C5 C -0.0369(9) 0.4243(6) 0.1185(5) 0.106(4) Uani 1 d .
C6 C 0.1036(19) 0.3587(8) 0.0307(5) 0.263(12) Uani 1 d .
H6A H 0.1962(19) 0.3544(8) 0.0342(5) 0.395 Uiso 1 calc R
H6B H 0.0716(19) 0.3736(8) -0.0156(5) 0.395 Uiso 1 calc R
H6C H 0.0671(19) 0.3083(8) 0.0418(5) 0.395 Uiso 1 calc R
C7 C 0.2419(11) 0.5191(12) 0.0493(8) 0.289(13) Uani 1 d .
H7A H 0.2095(11) 0.5418(12) 0.0056(8) 0.434 Uiso 1 calc R
H7B H 0.2941(11) 0.4732(12) 0.0418(8) 0.434 Uiso 1 calc R
H7C H 0.2935(11) 0.5580(12) 0.0760(8) 0.434 Uiso 1 calc R
C8 C 0.0996(18) 0.6259(5) 0.1484(8) 0.277(13) Uani 1 d .
H8A H 0.0431(18) 0.6440(5) 0.1812(8) 0.415 Uiso 1 calc R
H8B H 0.0868(18) 0.6583(5) 0.1075(8) 0.415 Uiso 1 calc R
H8C H 0.1879(18) 0.6303(5) 0.1681(8) 0.415 Uiso 1 calc R
C9 C -0.1388(14) 0.5299(14) 0.1911(6) 0.316(15) Uani 1 d .
H9A H -0.1869(14) 0.4851(14) 0.2057(6) 0.474 Uiso 1 calc R
H9B H -0.1956(14) 0.5643(14) 0.1625(6) 0.474 Uiso 1 calc R
H9C H -0.1020(14) 0.5589(14) 0.2309(6) 0.474 Uiso 1 calc R
C10 C -0.1357(14) 0.3602(10) 0.1163(8) 0.315(15) Uani 1 d .
H10A H -0.2124(14) 0.3802(10) 0.1340(8) 0.473 Uiso 1 calc R
H10B H -0.1023(14) 0.3160(10) 0.1440(8) 0.473 Uiso 1 calc R
H10C H -0.1565(14) 0.3429(10) 0.0694(8) 0.473 Uiso 1 calc R
C11 C 0.1987(8) 0.4335(5) 0.4487(3) 0.083(2) Uani 1 d .
C12 C 0.0662(9) 0.4148(4) 0.4289(4) 0.082(2) Uani 1 d .
C13 C 0.0106(7) 0.4824(5) 0.3936(3) 0.082(2) Uani 1 d .
C14 C 0.1055(9) 0.5409(4) 0.3921(3) 0.081(2) Uani 1 d .
C15 C 0.2217(7) 0.5110(4) 0.4266(3) 0.075(2) Uani 1 d .
C16 C 0.2927(11) 0.3798(7) 0.4906(4) 0.147(5) Uani 1 d .
H16A H 0.2644(11) 0.3254(7) 0.4852(4) 0.220 Uiso 1 calc R
H16B H 0.2968(11) 0.3946(7) 0.5385(4) 0.220 Uiso 1 calc R
H16C H 0.3770(11) 0.3852(7) 0.4749(4) 0.220 Uiso 1 calc R
C17 C -0.0036(13) 0.3401(6) 0.4460(6) 0.159(5) Uani 1 d .
H17A H -0.0292(13) 0.3441(6) 0.4919(6) 0.239 Uiso 1 calc R
H17B H 0.0528(13) 0.2950(6) 0.4434(6) 0.239 Uiso 1 calc R
H17C H -0.0791(13) 0.3333(6) 0.4136(6) 0.239 Uiso 1 calc R
C18 C -0.1323(8) 0.4915(9) 0.3710(5) 0.169(6) Uani 1 d .
H18A H -0.1793(8) 0.4933(9) 0.4110(5) 0.253 Uiso 1 calc R
H18B H -0.1618(8) 0.4469(9) 0.3426(5) 0.253 Uiso 1 calc R
H18C H -0.1468(8) 0.5400(9) 0.3451(5) 0.253 Uiso 1 calc R
C19 C 0.0872(14) 0.6251(5) 0.3642(5) 0.156(5) Uani 1 d .
H19A H 0.1077(14) 0.6266(5) 0.3173(5) 0.234 Uiso 1 calc R
H19B H 0.1434(14) 0.6608(5) 0.3918(5) 0.234 Uiso 1 calc R
H19C H -0.0012(14) 0.6412(5) 0.3660(5) 0.234 Uiso 1 calc R
C20 C 0.3495(11) 0.5548(7) 0.4391(5) 0.152(5) Uani 1 d .
H20A H 0.3491(11) 0.5879(7) 0.4794(5) 0.228 Uiso 1 calc R
H20B H 0.3617(11) 0.5876(7) 0.3998(5) 0.228 Uiso 1 calc R
H20C H 0.4189(11) 0.5168(7) 0.4461(5) 0.228 Uiso 1 calc R
C21 C 0.4734(6) 0.4247(4) 0.2876(5) 0.093(3) Uani 1 d .
O21 O 0.5605(5) 0.4642(4) 0.3044(5) 0.173(4) Uani 1 d .
C22 C 0.3167(7) 0.3771(5) 0.1701(4) 0.083(2) Uani 1 d .
O22 O 0.3647(7) 0.3640(5) 0.1187(3) 0.153(4) Uani 1 d .
C23 C 0.2352(5) 0.5035(3) 0.2647(3) 0.0501(12) Uani 1 d .
O23 O 0.2910(4) 0.5658(2) 0.2632(2) 0.0693(12) Uani 1 d .
C24 C 0.6164(7) 0.2700(5) 0.2363(5) 0.100(3) Uani 1 d .
H24A H 0.6600(7) 0.3133(5) 0.2614(5) 0.150 Uiso 1 calc R
H24B H 0.6061(7) 0.2824(5) 0.1879(5) 0.150 Uiso 1 calc R
H24C H 0.6667(7) 0.2221(5) 0.2438(5) 0.150 Uiso 1 calc R
C25 C 0.4026(9) 0.1696(4) 0.2159(5) 0.128(4) Uani 1 d .
H25A H 0.3988(9) 0.1825(4) 0.1677(5) 0.191 Uiso 1 calc R
H25B H 0.3180(9) 0.1545(4) 0.2270(5) 0.191 Uiso 1 calc R
H25C H 0.4617(9) 0.1260(4) 0.2260(5) 0.191 Uiso 1 calc R
C26 C 0.4979(5) 0.2184(4) 0.3526(2) 0.083(2) Uani 1 d G
C27 C 0.4453(6) 0.1470(5) 0.3731(5) 0.259(12) Uani 1 d G
H27 H 0.3950(9) 0.1159(6) 0.3410(7) 0.310 Uiso 1 calc R
C28 C 0.4679(7) 0.1221(7) 0.4414(6) 0.349(18) Uani 1 d G
H28 H 0.4327(10) 0.0743(9) 0.4551(8) 0.419 Uiso 1 calc R
C29 C 0.5432(10) 0.1686(8) 0.4892(3) 0.319(17) Uani 1 d G
H29 H 0.5583(13) 0.1519(10) 0.5350(3) 0.383 Uiso 1 calc R
C30 C 0.5958(11) 0.2400(6) 0.4688(3) 0.359(19) Uani 1 d G
H30 H 0.6461(15) 0.2711(8) 0.5008(5) 0.431 Uiso 1 calc R
C31 C 0.5732(9) 0.2649(4) 0.4004(4) 0.213(9) Uani 1 d G
H31 H 0.6084(12) 0.3127(4) 0.3868(7) 0.256 Uiso 1 calc R

loop_
_atom_type_symbol
_atom_type_description
_atom_type_scat_dispersion_real
_atom_type_scat_dispersion_imag
_atom_type_scat_source
C C 0.0033 0.0016 'International Tables Vol C Tables 4.2.6.8 and 6.1.1.4'
H H 0.0000 0.0000 'International Tables Vol C Tables 4.2.6.8 and 6.1.1.4'
B B 0.0013 0.0007 'International Tables Vol C Tables 4.2.6.8 and 6.1.1.4'
P P 0.1023 0.0942 'International Tables Vol C Tables 4.2.6.8 and 6.1.1.4'
O O 0.0106 0.0060 'International Tables Vol C Tables 4.2.6.8 and 6.1.1.4'
Co Co 0.3494 0.9721 'International Tables Vol C Tables 4.2.6.8 and 6.1.1.4'
Ru Ru -1.2594 0.8363 'International Tables Vol C Tables 4.2.6.8 and 6.1.1.4'

loop_
_geom_angle_atom_site_label_1
_geom_angle_atom_site_label_2
_geom_angle_atom_site_label_3
_geom_angle
C23 Ru1 C22 91.2(3)
C23 Ru1 B1 95.1(2)
C22 Ru1 B1 107.5(2)
C23 Ru1 C5 141.4(4)
C22 Ru1 C5 122.4(4)
B1 Ru1 C5 92.1(3)
C23 Ru1 B2 110.5(2)
C22 Ru1 B2 63.2(3)
B1 Ru1 B2 47.2(2)
C5 Ru1 B2 102.1(3)
C23 Ru1 C1 143.5(3)
C22 Ru1 C1 90.4(3)
B1 Ru1 C1 119.1(3)
C5 Ru1 C1 35.6(3)
B2 Ru1 C1 102.7(2)
C23 Ru1 C4 103.9(4)
C22 Ru1 C4 146.6(3)
B1 Ru1 C4 100.7(3)
C5 Ru1 C4 37.6(4)
B2 Ru1 C4 133.6(4)
C1 Ru1 C4 59.9(3)
C23 Ru1 C2 107.8(3)
C22 Ru1 C2 89.4(3)
B1 Ru1 C2 151.4(3)
C5 Ru1 C2 59.2(3)
B2 Ru1 C2 132.6(3)
C1 Ru1 C2 35.8(3)
C4 Ru1 C2 57.8(3)
C23 Ru1 C3 88.6(2)
C22 Ru1 C3 118.2(3)
B1 Ru1 C3 134.1(3)
C5 Ru1 C3 60.2(3)
B2 Ru1 C3 160.9(2)
C1 Ru1 C3 59.0(3)
C4 Ru1 C3 35.0(3)
C2 Ru1 C3 33.9(3)
C23 Ru1 Co 66.46(14)
C22 Ru1 Co 42.6(2)
B1 Ru1 Co 75.7(2)
C5 Ru1 Co 151.4(3)
B2 Ru1 Co 50.81(15)
C1 Ru1 Co 131.0(2)
C4 Ru1 Co 169.0(2)
C2 Ru1 Co 128.9(2)
C3 Ru1 Co 144.4(2)
C23 Ru1 Ru2 45.90(15)
C22 Ru1 Ru2 102.2(2)
B1 Ru1 Ru2 49.3(2)
C5 Ru1 Ru2 129.4(3)
B2 Ru1 Ru2 76.2(2)
C1 Ru1 Ru2 164.9(3)
C4 Ru1 Ru2 109.7(2)
C2 Ru1 Ru2 150.6(3)
C3 Ru1 Ru2 119.9(2)
Co Ru1 Ru2 59.92(2)
C23 Ru2 B1 97.9(2)
C23 Ru2 C11 130.8(3)
B1 Ru2 C11 131.2(3)
C23 Ru2 C12 151.9(2)
B1 Ru2 C12 100.3(3)
C11 Ru2 C12 37.6(3)
C23 Ru2 C13 117.9(3)
B1 Ru2 C13 101.1(3)
C11 Ru2 C13 62.0(3)
C12 Ru2 C13 37.3(3)
C23 Ru2 B3 111.4(2)
B1 Ru2 B3 47.2(2)
C11 Ru2 B3 102.4(3)
C12 Ru2 B3 96.7(2)
C13 Ru2 B3 124.7(3)
C23 Ru2 C15 96.8(3)
B1 Ru2 C15 161.1(3)
C11 Ru2 C15 36.6(3)
C12 Ru2 C15 61.7(3)
C13 Ru2 C15 61.2(3)
B3 Ru2 C15 135.6(3)
C23 Ru2 C14 90.3(3)
B1 Ru2 C14 131.3(3)
C11 Ru2 C14 61.4(2)
C12 Ru2 C14 61.6(3)
C13 Ru2 C14 36.4(3)
B3 Ru2 C14 158.3(3)
C15 Ru2 C14 36.7(3)
C23 Ru2 Co 65.68(15)
B1 Ru2 Co 74.6(2)
C11 Ru2 Co 118.8(2)
C12 Ru2 Co 140.2(2)
C13 Ru2 Co 175.1(2)
B3 Ru2 Co 50.52(15)
C15 Ru2 Co 122.7(2)
C14 Ru2 Co 148.6(2)
C23 Ru2 Ru1 47.76(15)
B1 Ru2 Ru1 50.2(2)
C11 Ru2 Ru1 176.2(2)
C12 Ru2 Ru1 145.7(2)
C13 Ru2 Ru1 121.8(2)
B3 Ru2 Ru1 76.1(2)
C15 Ru2 Ru1 143.4(2)
C14 Ru2 Ru1 121.0(2)
Co Ru2 Ru1 57.51(2)
C23 Ru2 H4 100.0(11)
B1 Ru2 H4 83.6(16)
C11 Ru2 H4 85.1(11)
C12 Ru2 H4 103.1(9)
C13 Ru2 H4 140.4(9)
B3 Ru2 H4 38.1(16)
C15 Ru2 H4 105.5(15)
C14 Ru2 H4 142.1(14)
Co Ru2 H4 37.6(9)
Ru1 Ru2 H4 91.6(10)
C21 Co C22 102.8(4)
C21 Co B2 170.1(3)
C22 Co B2 70.5(3)
C21 Co B3 137.5(4)
C22 Co B3 117.2(3)
B2 Co B3 47.3(2)
C21 Co P 93.5(2)
C22 Co P 100.4(2)
B2 Co P 94.8(2)
B3 Co P 92.8(2)
C21 Co Ru1 116.2(2)
C22 Co Ru1 53.2(2)
B2 Co Ru1 54.0(2)
B3 Co Ru1 80.6(2)
P Co Ru1 142.56(5)
C21 Co Ru2 97.8(3)
C22 Co Ru2 115.3(2)
B2 Co Ru2 79.2(2)
B3 Co Ru2 53.4(2)
P Co Ru2 138.78(5)
Ru1 Co Ru2 62.57(2)
C21 Co H4 97.7(17)
C22 Co H4 149.6(13)
B2 Co H4 86.0(17)
B3 Co H4 39.9(17)
P Co H4 100.5(9)
Ru1 Co H4 97.6(11)
Ru2 Co H4 38.8(9)
B2 B1 B3 58.5(4)
B2 B1 Ru2 106.0(3)
B3 B1 Ru2 69.6(3)
B2 B1 Ru1 67.8(3)
B3 B1 Ru1 105.1(3)
Ru2 B1 Ru1 80.5(2)
B2 B1 H1 135.2(28)
B3 B1 H1 127.6(28)
Ru2 B1 H1 117.6(28)
Ru1 B1 H1 127.2(28)
B3 B2 B1 60.9(3)
B3 B2 Co 67.5(3)
B1 B2 Co 100.0(3)
B3 B2 Ru1 104.8(3)
B1 B2 Ru1 65.0(3)
Co B2 Ru1 75.2(2)
B3 B2 H2 138.9(28)
B1 B2 H2 133.6(28)
Co B2 H2 125.9(28)
Ru1 B2 H2 116.2(28)
B2 B3 B1 60.6(3)
B2 B3 Co 65.2(3)
B1 B3 Co 98.5(3)
B2 B3 Ru2 102.9(3)
B1 B3 Ru2 63.2(3)
Co B3 Ru2 76.1(2)
B2 B3 H4 115.3(12)
B1 B3 H4 111.6(12)
Co B3 H4 52.1(11)
Ru2 B3 H4 51.2(11)
B2 B3 H3 127.9(27)
B1 B3 H3 129.0(27)
Co B3 H3 131.9(27)
Ru2 B3 H3 127.7(27)
H4 B3 H3 106.4(30)
C26 P C25 105.5(4)
C26 P C24 102.6(3)
C25 P C24 100.3(5)
C26 P Co 113.6(2)
C25 P Co 119.3(3)
C24 P Co 113.5(2)
C5 C1 C2 108.2(7)
C5 C1 C6 129.8(12)
C2 C1 C6 121.6(12)
C5 C1 Ru1 71.6(4)
C2 C1 Ru1 74.2(4)
C6 C1 Ru1 125.3(6)
C3 C2 C1 110.0(7)
C3 C2 C7 124.7(12)
C1 C2 C7 125.1(13)
C3 C2 Ru1 74.0(4)
C1 C2 Ru1 70.0(4)
C7 C2 Ru1 127.0(6)
C2 C3 C4 107.6(7)
C2 C3 C8 128.2(13)
C4 C3 C8 124.0(13)
C2 C3 Ru1 72.1(4)
C4 C3 Ru1 69.6(4)
C8 C3 Ru1 127.5(5)
C3 C4 C5 108.3(7)
C3 C4 C9 129.1(15)
C5 C4 C9 122.0(15)
C3 C4 Ru1 75.4(4)
C5 C4 Ru1 70.5(4)
C9 C4 Ru1 126.5(6)
C1 C5 C4 105.8(7)
C1 C5 C10 122.9(14)
C4 C5 C10 130.9(15)
C1 C5 Ru1 72.8(4)
C4 C5 Ru1 71.9(4)
C10 C5 Ru1 125.3(6)
C1 C6 H6A 109.5(8)
C1 C6 H6B 109.5(4)
H6A C6 H6B 109.5
C1 C6 H6C 109.5(9)
H6A C6 H6C 109.5
H6B C6 H6C 109.5
C2 C7 H7A 109.5(5)
C2 C7 H7B 109.5(8)
H7A C7 H7B 109.5
C2 C7 H7C 109.5(10)
H7A C7 H7C 109.5
H7B C7 H7C 109.5
C3 C8 H8A 109.5(10)
C3 C8 H8B 109.5(6)
H8A C8 H8B 109.5
C3 C8 H8C 109.5(7)
H8A C8 H8C 109.5
H8B C8 H8C 109.5
C4 C9 H9A 109.5(11)
C4 C9 H9B 109.5(5)
H9A C9 H9B 109.5
C4 C9 H9C 109.5(9)
H9A C9 H9C 109.5
H9B C9 H9C 109.5
C5 C10 H10A 109.5(11)
C5 C10 H10B 109.5(6)
H10A C10 H10B 109.5
C5 C10 H10C 109.5(8)
H10A C10 H10C 109.5
H10B C10 H10C 109.5
C15 C11 C12 108.2(6)
C15 C11 C16 127.0(9)
C12 C11 C16 124.7(9)
C15 C11 Ru2 72.9(4)
C12 C11 Ru2 71.3(4)
C16 C11 Ru2 124.8(5)
C13 C12 C11 106.8(7)
C13 C12 C17 126.3(9)
C11 C12 C17 126.8(9)
C13 C12 Ru2 71.7(4)
C11 C12 Ru2 71.1(4)
C17 C12 Ru2 125.1(5)
C14 C13 C12 108.5(7)
C14 C13 C18 126.8(9)
C12 C13 C18 124.1(10)
C14 C13 Ru2 72.6(4)
C12 C13 Ru2 71.0(4)
C18 C13 Ru2 128.8(5)
C13 C14 C15 108.3(6)
C13 C14 C19 126.8(9)
C15 C14 C19 124.7(9)
C13 C14 Ru2 71.1(4)
C15 C14 Ru2 71.7(3)
C19 C14 Ru2 126.9(5)
C11 C15 C14 108.2(7)
C11 C15 C20 125.2(8)
C14 C15 C20 126.7(9)
C11 C15 Ru2 70.5(4)
C14 C15 Ru2 71.7(4)
C20 C15 Ru2 124.4(6)
C11 C16 H16A 109.5(6)
C11 C16 H16B 109.5(4)
H16A C16 H16B 109.5
C11 C16 H16C 109.5(6)
H16A C16 H16C 109.5
H16B C16 H16C 109.5
C12 C17 H17A 109.5(4)
C12 C17 H17B 109.5(6)
H17A C17 H17B 109.5
C12 C17 H17C 109.5(7)
H17A C17 H17C 109.5
H17B C17 H17C 109.5
C13 C18 H18A 109.5(5)
C13 C18 H18B 109.5(6)
H18A C18 H18B 109.5
C13 C18 H18C 109.5(7)
H18A C18 H18C 109.5
H18B C18 H18C 109.5
C14 C19 H19A 109.5(4)
C14 C19 H19B 109.5(6)
H19A C19 H19B 109.5
C14 C19 H19C 109.5(6)
H19A C19 H19C 109.5
H19B C19 H19C 109.5
C15 C20 H20A 109.5(5)
C15 C20 H20B 109.5(5)
H20A C20 H20B 109.5
C15 C20 H20C 109.5(6)
H20A C20 H20C 109.5
H20B C20 H20C 109.5
O21 C21 Co 178.8(6)
O22 C22 Co 141.9(6)
O22 C22 Ru1 133.9(6)
Co C22 Ru1 84.2(3)
O23 C23 Ru2 138.0(5)
O23 C23 Ru1 134.9(5)
Ru2 C23 Ru1 86.3(2)
P C24 H24A 109.5(3)
P C24 H24B 109.5(3)
H24A C24 H24B 109.5
P C24 H24C 109.5(2)
H24A C24 H24C 109.5
H24B C24 H24C 109.5
P C25 H25A 109.5(4)
P C25 H25B 109.5(4)
H25A C25 H25B 109.5
P C25 H25C 109.5(2)
H25A C25 H25C 109.5
H25B C25 H25C 109.5
C27 C26 C31 120.0
C27 C26 P 120.2(4)
C31 C26 P 119.6(4)
C26 C27 C28 120.0
C26 C27 H27 120.0
C28 C27 H27 120.0
C27 C28 C29 120.0
C27 C28 H28 120.0
C29 C28 H28 120.0
C28 C29 C30 120.0
C28 C29 H29 120.0
C30 C29 H29 120.0
C31 C30 C29 120.0
C31 C30 H30 120.0
C29 C30 H30 120.0
C30 C31 C26 120.0
C30 C31 H31 120.0
C26 C31 H31 120.0

loop_
_geom_bond_atom_site_label_1
_geom_bond_atom_site_label_2
_geom_bond_distance
Ru1 C23 2.057(5)
Ru1 C22 2.120(6)
Ru1 B1 2.160(6)
Ru1 C5 2.201(6)
Ru1 B2 2.205(6)
Ru1 C1 2.215(6)
Ru1 C4 2.219(6)
Ru1 C2 2.268(6)
Ru1 C3 2.291(6)
Ru1 Co 2.6348(8)
Ru1 Ru2 2.7724(6)
Ru2 C23 1.995(5)
Ru2 B1 2.129(6)
Ru2 C11 2.209(6)
Ru2 C12 2.212(7)
Ru2 C13 2.221(6)
Ru2 B3 2.236(6)
Ru2 C15 2.240(6)
Ru2 C14 2.240(6)
Ru2 Co 2.7028(8)
Ru2 H4 1.74(3)
Co C21 1.766(7)
Co C22 1.794(7)
Co B2 2.112(6)
Co B3 2.149(6)
Co P 2.1564(14)
B1 B2 1.747(9)
B1 B3 1.751(8)
B1 H1 1.11(3)
B2 B3 1.709(9)
B2 H2 1.10(3)
B3 H3 1.12(3)
P C26 1.791(4)
P C25 1.800(7)
P C24 1.821(6)
C1 C5 1.350(13)
C1 C2 1.377(12)
C1 C6 1.521(11)
C2 C3 1.331(11)
C2 C7 1.519(12)
C3 C4 1.358(13)
C3 C8 1.480(11)
C4 C5 1.424(13)
C4 C9 1.502(11)
C5 C10 1.483(11)
C6 H6A 0.96
C6 H6B 0.96
C6 H6C 0.96
C7 H7A 0.96
C7 H7B 0.96
C7 H7C 0.96
C8 H8A 0.96
C8 H8B 0.96
C8 H8C 0.96
C9 H9A 0.96
C9 H9B 0.96
C9 H9C 0.96
C10 H10A 0.96
C10 H10B 0.96
C10 H10C 0.96
C11 C15 1.396(10)
C11 C12 1.424(11)
C11 C16 1.503(10)
C12 C13 1.416(10)
C12 C17 1.500(11)
C13 C14 1.392(11)
C13 C18 1.510(11)
C14 C15 1.409(10)
C14 C19 1.517(10)
C15 C20 1.514(11)
C16 H16A 0.96
C16 H16B 0.96
C16 H16C 0.96
C17 H17A 0.96
C17 H17B 0.96
C17 H17C 0.96
C18 H18A 0.96
C18 H18B 0.96
C18 H18C 0.96
C19 H19A 0.96
C19 H19B 0.96
C19 H19C 0.96
C20 H20A 0.96
C20 H20B 0.96
C20 H20C 0.96
C21 O21 1.140(8)
C22 O22 1.183(8)
C23 O23 1.196(6)
C24 H24A 0.96
C24 H24B 0.96
C24 H24C 0.96
C25 H25A 0.96
C25 H25B 0.96
C25 H25C 0.96
C26 C27 1.39
C26 C31 1.39
C27 C28 1.39
C27 H27 0.93
C28 C29 1.39
C28 H28 0.93
C29 C30 1.39
C29 H29 0.93
C30 C31 1.39
C30 H30 0.93
C31 H31 0.93
